data_7153288
loop_
_publ_author_name
'Alder, Roger W.'
'Carta, Fabrizio'
'Reed, Christopher A.'
'Stoyanova, Irina'
'Willis, Christine L.'

_publ_section_title
;
 Searching for intermediates in Prins cyclisations: the 2-oxa-5-adamantyl
 carbocation.
;
_journal_issue 7
_journal_name_full 'Organic &amp; biomolecular chemistry'
_journal_page_first 1551
_journal_page_last 1559
_journal_paper_doi 10.1039/b921957a
_journal_volume 8
_journal_year 2010
_chemical_formula_sum 'C25 H34 B11 Cl14 O Si'
_chemical_formula_weight 993.82
_chemical_name_systematic
;
?
;
_space_group_IT_number 14
_symmetry_cell_setting monoclinic
_symmetry_space_group_name_Hall '-P 2ybc'
_symmetry_space_group_name_H-M 'P 1 21/c 1'
_atom_sites_solution_hydrogens geom
_atom_sites_solution_primary direct
_atom_sites_solution_secondary difmap
_audit_creation_method SHELXL-97
_cell_angle_alpha 90.00
_cell_angle_beta 110.4569(6)
_cell_angle_gamma 90.00
_cell_formula_units_Z 4
_cell_length_a 15.1970(5)
_cell_length_b 14.7033(5)
_cell_length_c 19.8581(7)
_cell_measurement_reflns_used 7071
_cell_measurement_temperature 100(2)
_cell_measurement_theta_max 29.72
_cell_measurement_theta_min 2.19
_cell_volume 4157.4(2)
_computing_cell_refinement 'Bruker SAINT'
_computing_data_collection 'Bruker APEX2'
_computing_data_reduction 'Bruker SAINT'
_computing_molecular_graphics 'Bruker SHELXTL'
_computing_publication_material 'Bruker SHELXTL'
_computing_structure_refinement 'SHELXL-97 (Sheldrick, 2008)'
_computing_structure_solution 'SHELXS-97 (Sheldrick, 2008)'
_diffrn_ambient_temperature 100(2)
_diffrn_measured_fraction_theta_full 1.000
_diffrn_measured_fraction_theta_max 1.000
_diffrn_measurement_device_type 'Bruker APEX-II CCD'
_diffrn_measurement_method '\f and \w scans'
_diffrn_radiation_monochromator graphite
_diffrn_radiation_source 'Normal-focus sealed tube'
_diffrn_radiation_type MoK\a
_diffrn_radiation_wavelength 0.71073
_diffrn_reflns_av_R_equivalents 0.0745
_diffrn_reflns_av_sigmaI/netI 0.0517
_diffrn_reflns_limit_h_max 18
_diffrn_reflns_limit_h_min -18
_diffrn_reflns_limit_k_max 18
_diffrn_reflns_limit_k_min -18
_diffrn_reflns_limit_l_max 24
_diffrn_reflns_limit_l_min -24
_diffrn_reflns_number 49229
_diffrn_reflns_theta_full 26.37
_diffrn_reflns_theta_max 26.37
_diffrn_reflns_theta_min 1.77
_exptl_absorpt_coefficient_mu 0.983
_exptl_absorpt_correction_T_max 0.9617
_exptl_absorpt_correction_T_min 0.8048
_exptl_absorpt_correction_type multi-scan
_exptl_absorpt_process_details 'Bruker SADABS'
_exptl_crystal_colour colourless
_exptl_crystal_density_diffrn 1.588
_exptl_crystal_density_meas ?
_exptl_crystal_density_method 'not measured'
_exptl_crystal_description 'prism frag'
_exptl_crystal_F_000 1996
_exptl_crystal_size_max 0.23
_exptl_crystal_size_mid 0.17
_exptl_crystal_size_min 0.04
_refine_diff_density_max 0.983
_refine_diff_density_min -0.466
_refine_diff_density_rms 0.084
_refine_ls_extinction_method none
_refine_ls_goodness_of_fit_ref 1.004
_refine_ls_hydrogen_treatment mixed
_refine_ls_matrix_type full
_refine_ls_number_parameters 511
_refine_ls_number_reflns 8499
_refine_ls_number_restraints 59
_refine_ls_restrained_S_all 1.001
_refine_ls_R_factor_all 0.0763
_refine_ls_R_factor_gt 0.0430
_refine_ls_shift/su_max 0.000
_refine_ls_shift/su_mean 0.000
_refine_ls_structure_factor_coef Fsqd
_refine_ls_weighting_details 'calc w=1/[\s^2^(Fo^2^)+(0.0480P)^2^+4.7453P] where P=(Fo^2^+2Fc^2^)/3'
_refine_ls_weighting_scheme calc
_refine_ls_wR_factor_gt 0.0947
_refine_ls_wR_factor_ref 0.1100
_reflns_number_gt 5893
_reflns_number_total 8499
_reflns_threshold_expression >2sigma(I)
_cod_data_source_file b921957a.txt
_cod_data_source_block cr283_0m
_cod_depositor_comments
;
The following automatic conversions were performed:

'_symmetry_cell_setting' value 'Monoclinic' changed to 'monoclinic'
according to /home/saulius/struct/CIF-dictionaries/cif_core.dic
dictionary named 'cif_core.dic' version 2.4.2 from 2011-04-26.

Automatic conversion script
Id: cif_fix_values 1891 2012-01-12 08:04:46Z andrius 

The following automatic conversions were performed:

'_exptl_crystal_density_meas' value 'not measured' was changed to '?'
- the value is perceived as not measured.

Automatic conversion script
Id: cif_fix_values 3008 2015-01-20 13:52:24Z robertas 
;
_cod_original_sg_symbol_H-M P2(1)/c
_cod_database_code 7153288

loop_
_symmetry_equiv_pos_as_xyz
'x, y, z'
'-x, y+1/2, -z+1/2'
'-x, -y, -z'
'x, -y-1/2, z-1/2'

loop_
_atom_site_label
_atom_site_type_symbol
_atom_site_fract_x
_atom_site_fract_y
_atom_site_fract_z
_atom_site_U_iso_or_equiv
_atom_site_adp_type
_atom_site_occupancy
_atom_site_symmetry_multiplicity
_atom_site_calc_flag
_atom_site_refinement_flags
_atom_site_disorder_assembly
_atom_site_disorder_group
C1 C 0.6457(2) 0.3925(2) 0.19193(18) 0.0206(7) Uani 1 1 d D . .
H1 H 0.6346(9) 0.4432(8) 0.1596(7) 0.025 Uiso 1 1 d D . .
B2 B 0.5661(2) 0.3731(2) 0.2340(2) 0.0175(8) Uani 1 1 d D . .
B3 B 0.6804(2) 0.4158(2) 0.2823(2) 0.0199(8) Uani 1 1 d D . .
B4 B 0.7599(3) 0.3695(2) 0.2435(2) 0.0219(8) Uani 1 1 d D . .
B5 B 0.6955(3) 0.2970(3) 0.1710(2) 0.0265(9) Uani 1 1 d D . .
B6 B 0.5753(3) 0.2989(3) 0.1654(2) 0.0228(8) Uani 1 1 d D . .
B7 B 0.5685(2) 0.2537(2) 0.2456(2) 0.0190(8) Uani 1 1 d . . .
B8 B 0.6336(2) 0.3256(2) 0.3187(2) 0.0175(8) Uani 1 1 d . . .
B9 B 0.7537(3) 0.3237(2) 0.3242(2) 0.0200(8) Uani 1 1 d . . .
B10 B 0.7632(3) 0.2497(2) 0.2552(2) 0.0205(8) Uani 1 1 d . . .
B11 B 0.6488(3) 0.2067(2) 0.2069(2) 0.0205(8) Uani 1 1 d . . .
B12 B 0.6847(2) 0.2222(2) 0.3015(2) 0.0163(7) Uani 1 1 d . . .
Cl1 Cl 0.46636(5) 0.44311(5) 0.21690(5) 0.02400(19) Uani 1 1 d . . .
Cl2 Cl 0.69616(6) 0.52838(5) 0.31512(5) 0.0298(2) Uani 1 1 d . . .
Cl3 Cl 0.85263(6) 0.43770(6) 0.23652(6) 0.0384(3) Uani 1 1 d . . .
Cl4 Cl 0.72446(8) 0.28876(7) 0.09230(6) 0.0432(3) Uani 1 1 d . . .
Cl5 Cl 0.48396(7) 0.29424(6) 0.08089(5) 0.0372(2) Uani 1 1 d . . .
Cl6 Cl 0.46775(6) 0.19230(5) 0.24425(6) 0.0324(2) Uani 1 1 d . . .
Cl7 Cl 0.60104(6) 0.34028(6) 0.39567(5) 0.0304(2) Uani 1 1 d . . .
Cl8 Cl 0.84711(6) 0.33912(6) 0.40794(5) 0.0300(2) Uani 1 1 d . . .
Cl9 Cl 0.86764(6) 0.18604(6) 0.26694(5) 0.0299(2) Uani 1 1 d . . .
Cl10 Cl 0.62835(6) 0.09743(6) 0.16576(5) 0.0330(2) Uani 1 1 d . . .
Cl11 Cl 0.70522(6) 0.12663(5) 0.36001(5) 0.02482(19) Uani 1 1 d . . .
O1A O 0.17764(16) 0.36505(15) 0.34472(13) 0.0271(6) Uani 1 1 d . . .
C2A C 0.1233(3) 0.2805(2) 0.3114(2) 0.0323(9) Uani 1 1 d . . .
H2A H 0.0801 0.2636 0.3375 0.039 Uiso 1 1 calc R . .
C3A C 0.0668(2) 0.3028(3) 0.2346(2) 0.0323(9) Uani 1 1 d . . .
H3A H 0.0237 0.3538 0.2334 0.039 Uiso 1 1 calc R . .
H3B H 0.0281 0.2494 0.2118 0.039 Uiso 1 1 calc R . .
C4A C 0.1292(2) 0.3290(2) 0.1913(2) 0.0281(8) Uani 1 1 d . . .
C5A C 0.1986(3) 0.2486(2) 0.1989(2) 0.0294(9) Uani 1 1 d . . .
H5A H 0.1628 0.1931 0.1777 0.035 Uiso 1 1 calc R . .
H5B H 0.2409 0.2629 0.1721 0.035 Uiso 1 1 calc R . .
C6A C 0.2566(3) 0.2312(3) 0.2772(2) 0.0313(9) Uani 1 1 d . . .
H6A H 0.3019 0.1806 0.2803 0.038 Uiso 1 1 calc R . .
C7A C 0.3111(3) 0.3168(2) 0.3117(2) 0.0312(9) Uani 1 1 d . . .
H7A H 0.3481 0.3049 0.3628 0.037 Uiso 1 1 calc R . .
H7B H 0.3551 0.3337 0.2870 0.037 Uiso 1 1 calc R . .
C8A C 0.2430(2) 0.3935(2) 0.3059(2) 0.0292(9) Uani 1 1 d . . .
H8A H 0.2784 0.4492 0.3291 0.035 Uiso 1 1 calc R . .
C9A C 0.1836(3) 0.4144(2) 0.2292(2) 0.0302(9) Uani 1 1 d . . .
H9A H 0.2243 0.4362 0.2030 0.036 Uiso 1 1 calc R . .
H9B H 0.1385 0.4634 0.2282 0.036 Uiso 1 1 calc R . .
C10A C 0.1936(3) 0.2055(2) 0.3192(2) 0.0348(9) Uani 1 1 d . . .
H10A H 0.1606 0.1477 0.3005 0.042 Uiso 1 1 calc R . .
H10B H 0.2319 0.1968 0.3706 0.042 Uiso 1 1 calc R . .
Si1B Si 0.19235(6) 0.40849(6) 0.43168(5) 0.0199(2) Uani 1 1 d . . .
C1B C 0.1715(3) 0.5314(2) 0.41759(19) 0.0265(8) Uani 1 1 d . . .
H1A H 0.1853 0.5609 0.4650 0.032 Uiso 1 1 calc R . .
H1B H 0.2163 0.5560 0.3961 0.032 Uiso 1 1 calc R . .
C2B C 0.0719(3) 0.5577(3) 0.3695(2) 0.0398(10) Uani 1 1 d . . .
H2B H 0.0602 0.5358 0.3205 0.060 Uiso 1 1 calc R . .
H2C H 0.0653 0.6240 0.3689 0.060 Uiso 1 1 calc R . .
H2D H 0.0264 0.5300 0.3882 0.060 Uiso 1 1 calc R . .
C3B C 0.3119(3) 0.3775(3) 0.4924(2) 0.0377(10) Uani 1 1 d . . .
H3C H 0.3117 0.3782 0.5422 0.045 Uiso 1 1 calc R . .
H3D H 0.3239 0.3140 0.4815 0.045 Uiso 1 1 calc R . .
C4B C 0.3947(2) 0.4353(3) 0.4910(2) 0.0369(10) Uani 1 1 d . . .
H4A H 0.4028 0.4281 0.4444 0.055 Uiso 1 1 calc R . .
H4B H 0.4519 0.4156 0.5294 0.055 Uiso 1 1 calc R . .
H4C H 0.3825 0.4994 0.4981 0.055 Uiso 1 1 calc R . .
C5B C 0.1000(2) 0.3494(2) 0.4555(2) 0.0257(8) Uani 1 1 d . . .
H5C H 0.0392 0.3560 0.4156 0.031 Uiso 1 1 calc R . .
H5D H 0.1151 0.2838 0.4619 0.031 Uiso 1 1 calc R . .
C6B C 0.0906(3) 0.3871(3) 0.52438(19) 0.0310(8) Uani 1 1 d . . .
H6B H 0.1503 0.3796 0.5643 0.047 Uiso 1 1 calc R . .
H6C H 0.0411 0.3540 0.5351 0.047 Uiso 1 1 calc R . .
H6D H 0.0744 0.4518 0.5180 0.047 Uiso 1 1 calc R . .
C1C C 0.0475(3) 0.3892(2) -0.0114(2) 0.0318(9) Uani 1 1 d . . .
C2C C 0.1065(2) 0.3736(2) 0.0593(2) 0.0327(9) Uani 1 1 d . . .
C3C C 0.0692(3) 0.3485(2) 0.1117(2) 0.0309(9) Uani 1 1 d . . .
C4C C -0.0285(3) 0.3405(3) 0.0890(2) 0.0358(10) Uani 1 1 d . . .
H4D H -0.0564 0.3235 0.1231 0.043 Uiso 1 1 calc R . .
C5C C -0.0861(3) 0.3562(3) 0.0187(2) 0.0417(11) Uani 1 1 d . . .
H5E H -0.1522 0.3498 0.0057 0.050 Uiso 1 1 calc R . .
C6C C -0.0487(3) 0.3812(3) -0.0323(2) 0.0387(10) Uani 1 1 d . . .
H6E H -0.0880 0.3925 -0.0806 0.046 Uiso 1 1 calc R . .
Cl1C Cl 0.09385(7) 0.41906(7) -0.07715(6) 0.0393(2) Uani 1 1 d . . .
Cl2C Cl 0.22654(6) 0.38668(7) 0.07847(5) 0.0365(2) Uani 1 1 d . . .
C1S C 0.5514(7) 0.0128(6) 0.4991(6) 0.0244(19) Uani 0.50 1 d PU A -1
C2S C 0.4908(7) -0.0283(6) 0.5289(5) 0.0234(18) Uani 0.50 1 d PU A -1
C3S C 0.3977(6) -0.0051(5) 0.5033(4) 0.0262(17) Uani 0.50 1 d PU A -1
H3S H 0.3560 -0.0333 0.5231 0.031 Uiso 0.50 1 calc PR A -1
C4S C 0.3633(6) 0.0587(5) 0.4493(4) 0.0339(17) Uani 0.50 1 d PU A -1
H4S H 0.2985 0.0740 0.4320 0.041 Uiso 0.50 1 calc PR A -1
C5S C 0.4237(6) 0.0998(5) 0.4209(4) 0.0283(16) Uani 0.50 1 d PU A -1
H5S H 0.4004 0.1436 0.3837 0.034 Uiso 0.50 1 calc PR A -1
C6S C 0.5181(6) 0.0778(6) 0.4461(4) 0.0285(16) Uani 0.50 1 d PU A -1
H6S H 0.5598 0.1073 0.4270 0.034 Uiso 0.50 1 calc PR A -1
Cl1S Cl 0.66912(15) -0.01477(15) 0.53099(12) 0.0356(4) Uani 0.50 1 d P A -1
Cl2S Cl 0.52981(18) -0.10731(13) 0.59668(11) 0.0322(4) Uani 0.50 1 d P A -1

loop_
_atom_site_aniso_label
_atom_site_aniso_U_11
_atom_site_aniso_U_22
_atom_site_aniso_U_33
_atom_site_aniso_U_23
_atom_site_aniso_U_13
_atom_site_aniso_U_12
C1 0.0179(16) 0.0210(17) 0.0242(19) 0.0035(14) 0.0092(14) 0.0032(13)
B2 0.0134(17) 0.0142(17) 0.026(2) 0.0010(15) 0.0076(15) 0.0025(14)
B3 0.0130(17) 0.0136(17) 0.032(2) 0.0000(16) 0.0061(16) -0.0008(14)
B4 0.0141(18) 0.0156(18) 0.040(2) 0.0057(17) 0.0140(17) 0.0025(14)
B5 0.025(2) 0.027(2) 0.033(2) 0.0038(18) 0.0179(19) 0.0056(17)
B6 0.020(2) 0.020(2) 0.028(2) -0.0032(16) 0.0073(17) 0.0041(15)
B7 0.0120(17) 0.0128(17) 0.033(2) -0.0042(15) 0.0086(16) -0.0007(13)
B8 0.0149(18) 0.0150(17) 0.023(2) -0.0020(15) 0.0074(15) -0.0002(14)
B9 0.0162(18) 0.0134(18) 0.030(2) 0.0002(15) 0.0073(16) -0.0017(14)
B10 0.0140(18) 0.0174(19) 0.032(2) 0.0009(16) 0.0110(17) 0.0026(14)
B11 0.0198(19) 0.0164(18) 0.026(2) -0.0036(16) 0.0093(17) 0.0040(15)
B12 0.0126(17) 0.0135(17) 0.024(2) 0.0009(15) 0.0076(15) 0.0007(13)
Cl1 0.0148(4) 0.0159(4) 0.0424(5) 0.0001(3) 0.0115(4) 0.0039(3)
Cl2 0.0234(4) 0.0133(4) 0.0458(6) -0.0047(4) 0.0031(4) -0.0017(3)
Cl3 0.0203(4) 0.0295(5) 0.0716(7) 0.0154(5) 0.0240(5) -0.0005(4)
Cl4 0.0513(6) 0.0533(7) 0.0369(6) 0.0067(5) 0.0300(5) 0.0191(5)
Cl5 0.0332(5) 0.0339(5) 0.0318(5) -0.0065(4) -0.0047(4) 0.0045(4)
Cl6 0.0143(4) 0.0170(4) 0.0666(7) -0.0010(4) 0.0152(4) -0.0029(3)
Cl7 0.0370(5) 0.0308(5) 0.0301(5) -0.0024(4) 0.0203(4) 0.0049(4)
Cl8 0.0209(4) 0.0240(4) 0.0354(5) -0.0033(4) -0.0024(4) -0.0014(3)
Cl9 0.0187(4) 0.0264(4) 0.0500(6) 0.0041(4) 0.0188(4) 0.0076(3)
Cl10 0.0293(5) 0.0227(4) 0.0411(6) -0.0140(4) 0.0050(4) 0.0062(4)
Cl11 0.0200(4) 0.0176(4) 0.0370(5) 0.0066(4) 0.0102(4) 0.0008(3)
O1A 0.0264(13) 0.0248(13) 0.0406(15) -0.0175(11) 0.0250(12) -0.0161(10)
C2A 0.031(2) 0.030(2) 0.048(2) -0.0258(18) 0.0289(19) -0.0225(16)
C3A 0.0244(19) 0.032(2) 0.048(3) -0.0238(18) 0.0222(18) -0.0109(15)
C4A 0.0257(19) 0.0235(18) 0.041(2) -0.0148(16) 0.0194(17) -0.0047(15)
C5A 0.030(2) 0.0253(19) 0.042(2) -0.0148(17) 0.0238(18) -0.0065(15)
C6A 0.029(2) 0.029(2) 0.046(2) -0.0120(17) 0.0242(19) -0.0033(16)
C7A 0.0235(19) 0.038(2) 0.040(2) -0.0098(17) 0.0198(17) -0.0083(16)
C8A 0.0276(19) 0.0262(19) 0.046(2) -0.0162(17) 0.0286(18) -0.0155(15)
C9A 0.033(2) 0.0238(18) 0.044(2) -0.0164(17) 0.0253(19) -0.0117(15)
C10A 0.043(2) 0.0222(19) 0.051(3) -0.0156(17) 0.031(2) -0.0132(16)
Si1B 0.0170(5) 0.0177(4) 0.0271(5) -0.0025(4) 0.0102(4) -0.0022(4)
C1B 0.041(2) 0.0199(17) 0.026(2) -0.0030(15) 0.0201(17) -0.0006(15)
C2B 0.047(2) 0.038(2) 0.044(3) 0.0164(19) 0.027(2) 0.0181(19)
C3B 0.025(2) 0.049(3) 0.041(2) 0.007(2) 0.0130(18) -0.0004(18)
C4B 0.0199(19) 0.044(2) 0.040(2) -0.0008(19) 0.0017(17) -0.0040(17)
C5B 0.0274(19) 0.0184(17) 0.036(2) -0.0033(15) 0.0175(17) -0.0019(14)
C6B 0.035(2) 0.035(2) 0.027(2) 0.0035(16) 0.0154(17) -0.0054(17)
C1C 0.033(2) 0.0191(18) 0.042(2) -0.0107(16) 0.0113(18) 0.0029(15)
C2C 0.0212(19) 0.0247(19) 0.054(3) -0.0157(18) 0.0150(18) -0.0013(15)
C3C 0.029(2) 0.0240(19) 0.045(2) -0.0177(17) 0.0195(18) -0.0041(15)
C4C 0.028(2) 0.032(2) 0.051(3) -0.0233(19) 0.0175(19) -0.0083(16)
C5C 0.024(2) 0.043(2) 0.057(3) -0.022(2) 0.012(2) -0.0056(17)
C6C 0.036(2) 0.028(2) 0.052(3) -0.0151(19) 0.015(2) -0.0022(17)
Cl1C 0.0359(5) 0.0327(5) 0.0497(6) -0.0036(4) 0.0156(5) 0.0002(4)
Cl2C 0.0236(5) 0.0455(6) 0.0435(6) -0.0080(5) 0.0157(4) -0.0066(4)
C1S 0.015(6) 0.026(4) 0.035(6) -0.001(4) 0.013(4) 0.007(4)
C2S 0.024(5) 0.017(4) 0.030(6) 0.002(4) 0.010(4) 0.005(4)
C3S 0.015(5) 0.024(4) 0.037(5) 0.002(3) 0.007(4) -0.001(3)
C4S 0.030(4) 0.023(4) 0.042(5) -0.004(3) 0.004(4) -0.002(3)
C5S 0.040(4) 0.024(4) 0.017(4) -0.001(3) 0.004(3) 0.000(3)
C6S 0.039(4) 0.026(4) 0.021(4) 0.001(3) 0.012(4) 0.000(4)
Cl1S 0.0264(11) 0.0360(11) 0.0460(13) -0.0088(9) 0.0147(10) 0.0016(9)
Cl2S 0.0436(12) 0.0284(10) 0.0262(11) 0.0053(8) 0.0142(11) 0.0046(9)

loop_
_atom_type_symbol
_atom_type_description
_atom_type_scat_dispersion_real
_atom_type_scat_dispersion_imag
_atom_type_scat_source
C C 0.0033 0.0016 'International Tables Vol C Tables 4.2.6.8 and 6.1.1.4'
H H 0.0000 0.0000 'International Tables Vol C Tables 4.2.6.8 and 6.1.1.4'
B B 0.0013 0.0007 'International Tables Vol C Tables 4.2.6.8 and 6.1.1.4'
O O 0.0106 0.0060 'International Tables Vol C Tables 4.2.6.8 and 6.1.1.4'
Si Si 0.0817 0.0704 'International Tables Vol C Tables 4.2.6.8 and 6.1.1.4'
Cl Cl 0.1484 0.1585 'International Tables Vol C Tables 4.2.6.8 and 6.1.1.4'

loop_
_geom_angle_atom_site_label_1
_geom_angle_atom_site_label_2
_geom_angle_atom_site_label_3
_geom_angle
B6 C1 B5 63.1(2)
B6 C1 B4 114.9(3)
B5 C1 B4 62.8(2)
B6 C1 B3 114.3(3)
B5 C1 B3 114.6(3)
B4 C1 B3 62.5(2)
B6 C1 B2 62.9(2)
B5 C1 B2 115.3(3)
B4 C1 B2 114.5(3)
B3 C1 B2 62.3(2)
B6 C1 H1 118.3(9)
B5 C1 H1 117.7(9)
B4 C1 H1 117.3(8)
B3 C1 H1 117.5(9)
B2 C1 H1 117.7(8)
C1 B2 Cl1 120.8(2)
C1 B2 B7 104.0(2)
Cl1 B2 B7 125.6(2)
C1 B2 B8 104.7(2)
Cl1 B2 B8 125.7(2)
B7 B2 B8 60.6(2)
C1 B2 B3 58.8(2)
Cl1 B2 B3 120.6(2)
B7 B2 B3 108.0(2)
B8 B2 B3 59.8(2)
C1 B2 B6 58.3(2)
Cl1 B2 B6 120.0(2)
B7 B2 B6 59.3(2)
B8 B2 B6 108.0(2)
B3 B2 B6 107.7(2)
C1 B3 Cl2 121.7(2)
C1 B3 B9 104.6(3)
Cl2 B3 B9 124.3(3)
C1 B3 B8 104.9(2)
Cl2 B3 B8 124.9(3)
B9 B3 B8 60.7(2)
C1 B3 B2 58.8(2)
Cl2 B3 B2 120.7(2)
B9 B3 B2 108.6(2)
B8 B3 B2 60.1(2)
C1 B3 B4 58.6(2)
Cl2 B3 B4 119.5(2)
B9 B3 B4 59.9(2)
B8 B3 B4 108.7(2)
B2 B3 B4 108.4(3)
C1 B4 B9 104.6(2)
C1 B4 Cl3 120.5(2)
B9 B4 Cl3 125.5(3)
C1 B4 B10 104.5(3)
B9 B4 B10 60.8(2)
Cl3 B4 B10 125.8(2)
C1 B4 B3 58.9(2)
B9 B4 B3 59.6(2)
Cl3 B4 B3 119.7(2)
B10 B4 B3 108.4(3)
C1 B4 B5 58.6(2)
B9 B4 B5 108.4(3)
Cl3 B4 B5 120.1(3)
B10 B4 B5 59.7(2)
B3 B4 B5 108.2(3)
C1 B5 B11 104.2(3)
C1 B5 B10 104.7(3)
B11 B5 B10 60.5(2)
C1 B5 Cl4 122.5(3)
B11 B5 Cl4 124.3(3)
B10 B5 Cl4 124.4(3)
C1 B5 B4 58.6(2)
B11 B5 B4 107.9(3)
B10 B5 B4 59.9(2)
Cl4 B5 B4 121.2(3)
C1 B5 B6 58.4(2)
B11 B5 B6 59.5(2)
B10 B5 B6 108.0(3)
Cl4 B5 B6 120.6(3)
B4 B5 B6 107.6(3)
C1 B6 B7 104.7(3)
C1 B6 Cl5 121.6(3)
B7 B6 Cl5 124.7(3)
C1 B6 B11 104.4(3)
B7 B6 B11 61.0(2)
Cl5 B6 B11 124.9(3)
C1 B6 B2 58.8(2)
B7 B6 B2 59.8(2)
Cl5 B6 B2 120.2(2)
B11 B6 B2 108.5(3)
C1 B6 B5 58.5(2)
B7 B6 B5 108.6(3)
Cl5 B6 B5 120.3(3)
B11 B6 B5 59.6(2)
B2 B6 B5 108.2(3)
B6 B7 Cl6 120.2(3)
B6 B7 B2 60.9(2)
Cl6 B7 B2 121.7(2)
B6 B7 B12 107.6(3)
Cl6 B7 B12 122.6(2)
B2 B7 B12 107.9(2)
B6 B7 B8 108.7(3)
Cl6 B7 B8 122.9(2)
B2 B7 B8 60.0(2)
B12 B7 B8 60.2(2)
B6 B7 B11 59.7(2)
Cl6 B7 B11 120.8(2)
B2 B7 B11 108.3(3)
B12 B7 B11 59.6(2)
B8 B7 B11 108.0(2)
B3 B8 Cl7 122.1(2)
B3 B8 B2 60.1(2)
Cl7 B8 B2 121.6(2)
B3 B8 B9 59.4(2)
Cl7 B8 B9 122.3(3)
B2 B8 B9 107.6(3)
B3 B8 B7 107.3(3)
Cl7 B8 B7 122.0(2)
B2 B8 B7 59.4(2)
B9 B8 B7 107.6(3)
B3 B8 B12 107.1(2)
Cl7 B8 B12 122.5(2)
B2 B8 B12 107.3(3)
B9 B8 B12 59.88(19)
B7 B8 B12 59.8(2)
B3 B9 B4 60.4(2)
B3 B9 Cl8 120.5(2)
B4 B9 Cl8 121.2(2)
B3 B9 B12 107.6(2)
B4 B9 B12 107.5(3)
Cl8 B9 B12 123.2(2)
B3 B9 B8 59.9(2)
B4 B9 B8 108.4(3)
Cl8 B9 B8 121.2(3)
B12 B9 B8 60.15(19)
B3 B9 B10 108.1(3)
B4 B9 B10 59.7(2)
Cl8 B9 B10 122.6(2)
B12 B9 B10 59.9(2)
B8 B9 B10 108.4(3)
B5 B10 B4 60.4(2)
B5 B10 B11 59.7(2)
B4 B10 B11 107.7(3)
B5 B10 Cl9 121.8(3)
B4 B10 Cl9 121.4(2)
B11 B10 Cl9 122.6(2)
B5 B10 B12 107.5(3)
B4 B10 B12 107.3(2)
B11 B10 B12 59.7(2)
Cl9 B10 B12 122.4(2)
B5 B10 B9 107.9(3)
B4 B10 B9 59.5(2)
B11 B10 B9 107.5(2)
Cl9 B10 B9 121.5(3)
B12 B10 B9 59.8(2)
B6 B11 B5 60.9(2)
B6 B11 B12 107.7(3)
B5 B11 B12 108.1(3)
B6 B11 Cl10 119.9(3)
B5 B11 Cl10 121.5(3)
B12 B11 Cl10 122.8(2)
B6 B11 B10 108.5(3)
B5 B11 B10 59.8(2)
B12 B11 B10 60.3(2)
Cl10 B11 B10 123.2(2)
B6 B11 B7 59.3(2)
B5 B11 B7 108.2(3)
B12 B11 B7 60.1(2)
Cl10 B11 B7 120.6(2)
B10 B11 B7 108.4(3)
B11 B12 Cl11 120.5(2)
B11 B12 B7 60.3(2)
Cl11 B12 B7 121.3(2)
B11 B12 B9 108.1(3)
Cl11 B12 B9 122.7(2)
B7 B12 B9 107.8(2)
B11 B12 B10 60.0(2)
Cl11 B12 B10 121.2(2)
B7 B12 B10 108.3(3)
B9 B12 B10 60.2(2)
B11 B12 B8 108.5(3)
Cl11 B12 B8 122.2(2)
B7 B12 B8 60.0(2)
B9 B12 B8 60.0(2)
B10 B12 B8 108.5(2)
C2A O1A C8A 111.1(2)
C2A O1A Si1B 125.8(2)
C8A O1A Si1B 120.82(19)
C3A C2A C10A 113.5(3)
C3A C2A O1A 107.3(3)
C10A C2A O1A 107.4(3)
C3A C2A H2A 109.5
C10A C2A H2A 109.5
O1A C2A H2A 109.5
C2A C3A C4A 112.1(3)
C2A C3A H3A 109.2
C4A C3A H3A 109.2
C2A C3A H3B 109.2
C4A C3A H3B 109.2
H3A C3A H3B 107.9
C3A C4A C9A 105.2(3)
C3A C4A C3C 111.0(3)
C9A C4A C3C 111.7(3)
C3A C4A C5A 106.6(3)
C9A C4A C5A 109.9(3)
C3C C4A C5A 112.1(3)
C6A C5A C4A 111.1(3)
C6A C5A H5A 109.4
C4A C5A H5A 109.4
C6A C5A H5B 109.4
C4A C5A H5B 109.4
H5A C5A H5B 108.0
C5A C6A C10A 110.6(3)
C5A C6A C7A 110.5(3)
C10A C6A C7A 107.7(3)
C5A C6A H6A 109.3
C10A C6A H6A 109.3
C7A C6A H6A 109.3
C8A C7A C6A 109.4(3)
C8A C7A H7A 109.8
C6A C7A H7A 109.8
C8A C7A H7B 109.8
C6A C7A H7B 109.8
H7A C7A H7B 108.2
C9A C8A C7A 112.5(3)
C9A C8A O1A 107.7(3)
C7A C8A O1A 108.0(3)
C9A C8A H8A 109.5
C7A C8A H8A 109.5
O1A C8A H8A 109.5
C8A C9A C4A 110.8(3)
C8A C9A H9A 109.5
C4A C9A H9A 109.5
C8A C9A H9B 109.5
C4A C9A H9B 109.5
H9A C9A H9B 108.1
C2A C10A C6A 108.7(3)
C2A C10A H10A 109.9
C6A C10A H10A 109.9
C2A C10A H10B 109.9
C6A C10A H10B 109.9
H10A C10A H10B 108.3
O1A Si1B C1B 104.38(14)
O1A Si1B C5B 103.35(14)
C1B Si1B C5B 113.30(16)
O1A Si1B C3B 107.79(16)
C1B Si1B C3B 114.71(18)
C5B Si1B C3B 112.17(17)
C2B C1B Si1B 115.0(3)
C2B C1B H1A 108.5
Si1B C1B H1A 108.5
C2B C1B H1B 108.5
Si1B C1B H1B 108.5
H1A C1B H1B 107.5
C1B C2B H2B 109.5
C1B C2B H2C 109.5
H2B C2B H2C 109.5
C1B C2B H2D 109.5
H2B C2B H2D 109.5
H2C C2B H2D 109.5
C4B C3B Si1B 118.6(3)
C4B C3B H3C 107.7
Si1B C3B H3C 107.7
C4B C3B H3D 107.7
Si1B C3B H3D 107.7
H3C C3B H3D 107.1
C3B C4B H4A 109.5
C3B C4B H4B 109.5
H4A C4B H4B 109.5
C3B C4B H4C 109.5
H4A C4B H4C 109.5
H4B C4B H4C 109.5
C6B C5B Si1B 112.1(2)
C6B C5B H5C 109.2
Si1B C5B H5C 109.2
C6B C5B H5D 109.2
Si1B C5B H5D 109.2
H5C C5B H5D 107.9
C5B C6B H6B 109.5
C5B C6B H6C 109.5
H6B C6B H6C 109.5
C5B C6B H6D 109.5
H6B C6B H6D 109.5
H6C C6B H6D 109.5
C6C C1C C2C 122.0(4)
C6C C1C Cl1C 117.4(3)
C2C C1C Cl1C 120.6(3)
C1C C2C C3C 120.5(3)
C1C C2C Cl2C 117.2(3)
C3C C2C Cl2C 122.3(3)
C4C C3C C2C 116.3(4)
C4C C3C C4A 119.6(3)
C2C C3C C4A 124.1(3)
C5C C4C C3C 122.6(4)
C5C C4C H4D 118.7
C3C C4C H4D 118.7
C6C C5C C4C 120.7(4)
C6C C5C H5E 119.7
C4C C5C H5E 119.7
C5C C6C C1C 118.0(4)
C5C C6C H6E 121.0
C1C C6C H6E 121.0
C6S C1S C2S 120.2(11)
C6S C1S Cl1S 120.0(7)
C2S C1S Cl1S 119.7(10)
C3S C2S C1S 119.0(11)
C3S C2S Cl2S 119.2(7)
C1S C2S Cl2S 121.8(10)
C2S C3S C4S 121.2(9)
C2S C3S H3S 119.4
C4S C3S H3S 119.4
C5S C4S C3S 119.5(8)
C5S C4S H4S 120.3
C3S C4S H4S 120.3
C4S C5S C6S 120.4(8)
C4S C5S H5S 119.8
C6S C5S H5S 119.8
C1S C6S C5S 119.7(9)
C1S C6S H6S 120.2
C5S C6S H6S 120.2

loop_
_geom_bond_atom_site_label_1
_geom_bond_atom_site_label_2
_geom_bond_distance
C1 B6 1.709(5)
C1 B5 1.712(5)
C1 B4 1.713(5)
C1 B3 1.719(5)
C1 B2 1.719(5)
C1 H1 0.960(10)
B2 Cl1 1.764(3)
B2 B7 1.769(5)
B2 B8 1.778(5)
B2 B3 1.779(5)
B2 B6 1.788(5)
B3 Cl2 1.765(4)
B3 B9 1.766(5)
B3 B8 1.774(5)
B3 B4 1.780(5)
B4 B9 1.771(6)
B4 Cl3 1.774(4)
B4 B10 1.775(5)
B4 B5 1.784(6)
B5 B11 1.769(5)
B5 B10 1.770(6)
B5 Cl4 1.771(4)
B5 B6 1.791(6)
B6 B7 1.761(6)
B6 Cl5 1.766(4)
B6 B11 1.767(5)
B7 Cl6 1.769(4)
B7 B12 1.787(5)
B7 B8 1.790(5)
B7 B11 1.792(5)
B8 Cl7 1.776(4)
B8 B9 1.790(5)
B8 B12 1.793(5)
B9 Cl8 1.784(4)
B9 B12 1.788(5)
B9 B10 1.795(5)
B10 B11 1.783(5)
B10 Cl9 1.786(4)
B10 B12 1.789(5)
B11 B12 1.778(5)
B11 Cl10 1.780(4)
B12 Cl11 1.781(4)
O1A C2A 1.511(4)
O1A C8A 1.513(4)
O1A Si1B 1.780(2)
C2A C3A 1.501(6)
C2A C10A 1.505(5)
C2A H2A 1.0000
C3A C4A 1.535(5)
C3A H3A 0.9900
C3A H3B 0.9900
C4A C9A 1.546(5)
C4A C3C 1.550(6)
C4A C5A 1.556(5)
C5A C6A 1.517(5)
C5A H5A 0.9900
C5A H5B 0.9900
C6A C10A 1.522(5)
C6A C7A 1.530(5)
C6A H6A 1.0000
C7A C8A 1.508(5)
C7A H7A 0.9900
C7A H7B 0.9900
C8A C9A 1.507(6)
C8A H8A 1.0000
C9A H9A 0.9900
C9A H9B 0.9900
C10A H10A 0.9900
C10A H10B 0.9900
Si1B C1B 1.839(3)
Si1B C5B 1.847(3)
Si1B C3B 1.852(4)
C1B C2B 1.531(5)
C1B H1A 0.9900
C1B H1B 0.9900
C2B H2B 0.9800
C2B H2C 0.9800
C2B H2D 0.9800
C3B C4B 1.527(5)
C3B H3C 0.9900
C3B H3D 0.9900
C4B H4A 0.9800
C4B H4B 0.9800
C4B H4C 0.9800
C5B C6B 1.527(5)
C5B H5C 0.9900
C5B H5D 0.9900
C6B H6B 0.9800
C6B H6C 0.9800
C6B H6D 0.9800
C1C C6C 1.378(5)
C1C C2C 1.396(6)
C1C Cl1C 1.742(4)
C2C C3C 1.398(5)
C2C Cl2C 1.739(4)
C3C C4C 1.397(5)
C4C C5C 1.383(6)
C4C H4D 0.9500
C5C C6C 1.374(6)
C5C H5E 0.9500
C6C H6E 0.9500
C1S C6S 1.380(13)
C1S C2S 1.394(10)
C1S Cl1S 1.725(10)
C2S C3S 1.369(11)
C2S Cl2S 1.719(10)
C3S C4S 1.383(11)
C3S H3S 0.9500
C4S C5S 1.373(13)
C4S H4S 0.9500
C5S C6S 1.383(11)
C5S H5S 0.9500
C6S H6S 0.9500

loop_
_geom_torsion_atom_site_label_1
_geom_torsion_atom_site_label_2
_geom_torsion_atom_site_label_3
_geom_torsion_atom_site_label_4
_geom_torsion
B6 C1 B2 Cl1 -108.4(3)
B5 C1 B2 Cl1 -144.9(3)
B4 C1 B2 Cl1 145.1(3)
B3 C1 B2 Cl1 109.4(3)
B6 C1 B2 B7 39.5(2)
B5 C1 B2 B7 3.0(4)
B4 C1 B2 B7 -67.1(3)
B3 C1 B2 B7 -102.8(3)
B6 C1 B2 B8 102.3(3)
B5 C1 B2 B8 65.8(3)
B4 C1 B2 B8 -4.3(3)
B3 C1 B2 B8 -40.0(2)
B6 C1 B2 B3 142.3(3)
B5 C1 B2 B3 105.8(3)
B4 C1 B2 B3 35.7(3)
B5 C1 B2 B6 -36.5(3)
B4 C1 B2 B6 -106.6(3)
B3 C1 B2 B6 -142.3(3)
B6 C1 B3 Cl2 -145.9(2)
B5 C1 B3 Cl2 143.9(3)
B4 C1 B3 Cl2 107.6(3)
B2 C1 B3 Cl2 -109.2(3)
B6 C1 B3 B9 66.5(3)
B5 C1 B3 B9 -3.7(3)
B4 C1 B3 B9 -40.0(2)
B2 C1 B3 B9 103.2(3)
B6 C1 B3 B8 3.4(3)
B5 C1 B3 B8 -66.7(3)
B4 C1 B3 B8 -103.1(3)
B2 C1 B3 B8 40.1(2)
B6 C1 B3 B2 -36.7(3)
B5 C1 B3 B2 -106.9(3)
B4 C1 B3 B2 -143.2(3)
B6 C1 B3 B4 106.5(3)
B5 C1 B3 B4 36.3(3)
B2 C1 B3 B4 143.2(3)
Cl1 B2 B3 C1 -109.8(3)
B7 B2 B3 C1 95.8(3)
B8 B2 B3 C1 134.0(3)
B6 B2 B3 C1 33.1(2)
C1 B2 B3 Cl2 110.7(3)
Cl1 B2 B3 Cl2 0.9(4)
B7 B2 B3 Cl2 -153.5(3)
B8 B2 B3 Cl2 -115.2(3)
B6 B2 B3 Cl2 143.9(3)
C1 B2 B3 B9 -96.2(3)
Cl1 B2 B3 B9 154.1(3)
B7 B2 B3 B9 -0.4(4)
B8 B2 B3 B9 37.9(3)
B6 B2 B3 B9 -63.0(3)
C1 B2 B3 B8 -134.0(3)
Cl1 B2 B3 B8 116.2(3)
B7 B2 B3 B8 -38.2(2)
B6 B2 B3 B8 -100.9(3)
C1 B2 B3 B4 -32.6(2)
Cl1 B2 B3 B4 -142.4(3)
B7 B2 B3 B4 63.2(3)
B8 B2 B3 B4 101.5(3)
B6 B2 B3 B4 0.5(3)
B6 C1 B4 B9 -65.8(3)
B5 C1 B4 B9 -102.8(3)
B3 C1 B4 B9 39.9(2)
B2 C1 B4 B9 4.2(3)
B6 C1 B4 Cl3 145.8(3)
B5 C1 B4 Cl3 108.8(3)
B3 C1 B4 Cl3 -108.5(3)
B2 C1 B4 Cl3 -144.1(3)
B6 C1 B4 B10 -2.7(4)
B5 C1 B4 B10 -39.7(3)
B3 C1 B4 B10 103.0(3)
B2 C1 B4 B10 67.3(3)
B6 C1 B4 B3 -105.7(3)
B5 C1 B4 B3 -142.7(3)
B2 C1 B4 B3 -35.6(3)
B6 C1 B4 B5 37.0(3)
B3 C1 B4 B5 142.7(3)
B2 C1 B4 B5 107.1(3)
Cl2 B3 B4 C1 -111.2(3)
B9 B3 B4 C1 134.0(3)
B8 B3 B4 C1 96.4(3)
B2 B3 B4 C1 32.7(2)
C1 B3 B4 B9 -134.0(3)
Cl2 B3 B4 B9 114.8(3)
B8 B3 B4 B9 -37.6(3)
B2 B3 B4 B9 -101.4(3)
C1 B3 B4 Cl3 109.8(3)
Cl2 B3 B4 Cl3 -1.4(4)
B9 B3 B4 Cl3 -116.2(3)
B8 B3 B4 Cl3 -153.8(3)
B2 B3 B4 Cl3 142.5(3)
C1 B3 B4 B10 -96.2(3)
Cl2 B3 B4 B10 152.7(3)
B9 B3 B4 B10 37.8(3)
B8 B3 B4 B10 0.2(4)
B2 B3 B4 B10 -63.5(3)
C1 B3 B4 B5 -33.0(2)
Cl2 B3 B4 B5 -144.1(3)
B9 B3 B4 B5 101.0(3)
B8 B3 B4 B5 63.4(3)
B2 B3 B4 B5 -0.3(3)
B6 C1 B5 B11 -39.7(3)
B4 C1 B5 B11 102.6(3)
B3 C1 B5 B11 66.4(3)
B2 C1 B5 B11 -3.2(4)
B6 C1 B5 B10 -102.3(3)
B4 C1 B5 B10 39.9(2)
B3 C1 B5 B10 3.7(4)
B2 C1 B5 B10 -65.9(3)
B6 C1 B5 Cl4 108.5(3)
B4 C1 B5 Cl4 -109.3(3)
B3 C1 B5 Cl4 -145.5(3)
B2 C1 B5 Cl4 144.9(3)
B6 C1 B5 B4 -142.3(3)
B3 C1 B5 B4 -36.2(3)
B2 C1 B5 B4 -105.8(3)
B4 C1 B5 B6 142.3(3)
B3 C1 B5 B6 106.0(3)
B2 C1 B5 B6 36.4(3)
B9 B4 B5 C1 96.3(3)
Cl3 B4 B5 C1 -109.5(3)
B10 B4 B5 C1 134.2(3)
B3 B4 B5 C1 33.1(2)
C1 B4 B5 B11 -96.0(3)
B9 B4 B5 B11 0.3(3)
Cl3 B4 B5 B11 154.5(2)
B10 B4 B5 B11 38.2(2)
B3 B4 B5 B11 -62.8(3)
C1 B4 B5 B10 -134.2(3)
B9 B4 B5 B10 -37.9(2)
Cl3 B4 B5 B10 116.3(3)
B3 B4 B5 B10 -101.1(3)
C1 B4 B5 Cl4 111.5(3)
B9 B4 B5 Cl4 -152.2(3)
Cl3 B4 B5 Cl4 2.0(4)
B10 B4 B5 Cl4 -114.3(3)
B3 B4 B5 Cl4 144.6(3)
C1 B4 B5 B6 -33.1(2)
B9 B4 B5 B6 63.1(3)
Cl3 B4 B5 B6 -142.6(3)
B10 B4 B5 B6 101.0(3)
B3 B4 B5 B6 0.0(3)
B5 C1 B6 B7 103.0(3)
B4 C1 B6 B7 66.2(3)
B3 C1 B6 B7 -3.4(3)
B2 C1 B6 B7 -39.9(2)
B5 C1 B6 Cl5 -108.5(3)
B4 C1 B6 Cl5 -145.4(3)
B3 C1 B6 Cl5 145.1(3)
B2 C1 B6 Cl5 108.6(3)
B5 C1 B6 B11 39.7(3)
B4 C1 B6 B11 2.9(4)
B3 C1 B6 B11 -66.7(3)
B2 C1 B6 B11 -103.2(3)
B5 C1 B6 B2 142.9(3)
B4 C1 B6 B2 106.1(3)
B3 C1 B6 B2 36.5(3)
B4 C1 B6 B5 -36.9(3)
B3 C1 B6 B5 -106.4(3)
B2 C1 B6 B5 -142.9(3)
Cl1 B2 B6 C1 109.9(3)
B7 B2 B6 C1 -134.1(3)
B8 B2 B6 C1 -96.5(3)
B3 B2 B6 C1 -33.3(2)
C1 B2 B6 B7 134.1(3)
Cl1 B2 B6 B7 -116.0(3)
B8 B2 B6 B7 37.6(2)
B3 B2 B6 B7 100.8(3)
C1 B2 B6 Cl5 -110.8(3)
Cl1 B2 B6 Cl5 -1.0(4)
B7 B2 B6 Cl5 115.0(3)
B8 B2 B6 Cl5 152.7(2)
B3 B2 B6 Cl5 -144.2(3)
C1 B2 B6 B11 95.9(3)
Cl1 B2 B6 B11 -154.2(2)
B7 B2 B6 B11 -38.2(2)
B8 B2 B6 B11 -0.6(3)
B3 B2 B6 B11 62.6(3)
C1 B2 B6 B5 32.8(2)
Cl1 B2 B6 B5 142.6(2)
B7 B2 B6 B5 -101.3(3)
B8 B2 B6 B5 -63.7(3)
B3 B2 B6 B5 -0.6(3)
B11 B5 B6 C1 134.1(3)
B10 B5 B6 C1 96.5(3)
Cl4 B5 B6 C1 -111.6(3)
B4 B5 B6 C1 33.2(2)
C1 B5 B6 B7 -96.2(3)
B11 B5 B6 B7 37.9(3)
B10 B5 B6 B7 0.3(4)
Cl4 B5 B6 B7 152.1(3)
B4 B5 B6 B7 -63.0(3)
C1 B5 B6 Cl5 110.7(3)
B11 B5 B6 Cl5 -115.2(3)
B10 B5 B6 Cl5 -152.8(3)
Cl4 B5 B6 Cl5 -0.9(4)
B4 B5 B6 Cl5 143.9(3)
C1 B5 B6 B11 -134.1(3)
B10 B5 B6 B11 -37.6(3)
Cl4 B5 B6 B11 114.3(3)
B4 B5 B6 B11 -100.9(3)
C1 B5 B6 B2 -32.9(2)
B11 B5 B6 B2 101.2(3)
B10 B5 B6 B2 63.6(3)
Cl4 B5 B6 B2 -144.5(3)
B4 B5 B6 B2 0.4(4)
C1 B6 B7 Cl6 151.2(2)
Cl5 B6 B7 Cl6 4.0(4)
B11 B6 B7 Cl6 -110.3(3)
B2 B6 B7 Cl6 111.8(3)
B5 B6 B7 Cl6 -147.5(2)
C1 B6 B7 B2 39.4(2)
Cl5 B6 B7 B2 -107.8(3)
B11 B6 B7 B2 137.9(3)
B5 B6 B7 B2 100.7(3)
C1 B6 B7 B12 -61.7(3)
Cl5 B6 B7 B12 151.1(3)
B11 B6 B7 B12 36.8(2)
B2 B6 B7 B12 -101.2(3)
B5 B6 B7 B12 -0.5(3)
C1 B6 B7 B8 1.9(3)
Cl5 B6 B7 B8 -145.3(3)
B11 B6 B7 B8 100.4(3)
B2 B6 B7 B8 -37.5(2)
B5 B6 B7 B8 63.2(3)
C1 B6 B7 B11 -98.5(3)
Cl5 B6 B7 B11 114.3(3)
B2 B6 B7 B11 -137.9(3)
B5 B6 B7 B11 -37.3(2)
C1 B2 B7 B6 -39.0(2)
Cl1 B2 B7 B6 106.9(3)
B8 B2 B7 B6 -138.2(3)
B3 B2 B7 B6 -100.3(3)
C1 B2 B7 Cl6 -148.5(3)
Cl1 B2 B7 Cl6 -2.6(5)
B8 B2 B7 Cl6 112.3(3)
B3 B2 B7 Cl6 150.2(3)
B6 B2 B7 Cl6 -109.4(3)
C1 B2 B7 B12 61.5(3)
Cl1 B2 B7 B12 -152.6(3)
B8 B2 B7 B12 -37.7(2)
B3 B2 B7 B12 0.2(3)
B6 B2 B7 B12 100.5(3)
C1 B2 B7 B8 99.2(3)
Cl1 B2 B7 B8 -114.9(3)
B3 B2 B7 B8 37.9(2)
B6 B2 B7 B8 138.2(3)
C1 B2 B7 B11 -1.5(3)
Cl1 B2 B7 B11 144.4(3)
B8 B2 B7 B11 -100.7(3)
B3 B2 B7 B11 -62.8(3)
B6 B2 B7 B11 37.5(3)
C1 B3 B8 Cl7 -150.2(2)
Cl2 B3 B8 Cl7 -2.2(4)
B9 B3 B8 Cl7 111.2(3)
B2 B3 B8 Cl7 -110.6(3)
B4 B3 B8 Cl7 148.5(3)
C1 B3 B8 B2 -39.5(2)
Cl2 B3 B8 B2 108.5(3)
B9 B3 B8 B2 -138.2(3)
B4 B3 B8 B2 -100.9(3)
C1 B3 B8 B9 98.6(3)
Cl2 B3 B8 B9 -113.3(3)
B2 B3 B8 B9 138.2(3)
B4 B3 B8 B9 37.3(3)
C1 B3 B8 B7 -2.0(3)
Cl2 B3 B8 B7 146.0(3)
B9 B3 B8 B7 -100.6(3)
B2 B3 B8 B7 37.6(2)
B4 B3 B8 B7 -63.3(3)
C1 B3 B8 B12 60.9(3)
Cl2 B3 B8 B12 -151.0(3)
B9 B3 B8 B12 -37.7(2)
B2 B3 B8 B12 100.5(3)
B4 B3 B8 B12 -0.4(3)
C1 B2 B8 B3 39.5(2)
Cl1 B2 B8 B3 -107.9(3)
B7 B2 B8 B3 137.5(3)
B6 B2 B8 B3 100.4(3)
C1 B2 B8 Cl7 151.0(2)
Cl1 B2 B8 Cl7 3.6(4)
B7 B2 B8 Cl7 -111.0(3)
B3 B2 B8 Cl7 111.5(3)
B6 B2 B8 Cl7 -148.1(2)
C1 B2 B8 B9 2.5(3)
Cl1 B2 B8 B9 -144.9(3)
B7 B2 B8 B9 100.5(3)
B3 B2 B8 B9 -37.0(2)
B6 B2 B8 B9 63.4(3)
C1 B2 B8 B7 -98.0(3)
Cl1 B2 B8 B7 114.7(3)
B3 B2 B8 B7 -137.5(3)
B6 B2 B8 B7 -37.1(2)
C1 B2 B8 B12 -60.6(3)
Cl1 B2 B8 B12 152.0(2)
B7 B2 B8 B12 37.4(2)
B3 B2 B8 B12 -100.1(3)
B6 B2 B8 B12 0.3(3)
B6 B7 B8 B3 0.0(3)
Cl6 B7 B8 B3 -148.3(2)
B2 B7 B8 B3 -37.9(2)
B12 B7 B8 B3 100.1(3)
B11 B7 B8 B3 63.3(3)
B6 B7 B8 Cl7 148.3(2)
Cl6 B7 B8 Cl7 0.0(4)
B2 B7 B8 Cl7 110.4(3)
B12 B7 B8 Cl7 -111.7(3)
B11 B7 B8 Cl7 -148.5(2)
B6 B7 B8 B2 37.9(2)
Cl6 B7 B8 B2 -110.4(3)
B12 B7 B8 B2 137.9(3)
B11 B7 B8 B2 101.1(3)
B6 B7 B8 B9 -62.5(3)
Cl6 B7 B8 B9 149.2(2)
B2 B7 B8 B9 -100.4(3)
B12 B7 B8 B9 37.5(2)
B11 B7 B8 B9 0.7(3)
B6 B7 B8 B12 -100.0(3)
Cl6 B7 B8 B12 111.7(3)
B2 B7 B8 B12 -137.9(3)
B11 B7 B8 B12 -36.8(2)
C1 B3 B9 B4 39.4(2)
Cl2 B3 B9 B4 -107.2(3)
B8 B3 B9 B4 138.5(3)
B2 B3 B9 B4 100.9(3)
C1 B3 B9 Cl8 150.2(2)
Cl2 B3 B9 Cl8 3.7(4)
B8 B3 B9 Cl8 -110.6(3)
B2 B3 B9 Cl8 -148.2(2)
B4 B3 B9 Cl8 110.9(3)
C1 B3 B9 B12 -61.2(3)
Cl2 B3 B9 B12 152.3(3)
B8 B3 B9 B12 38.0(2)
B2 B3 B9 B12 0.4(4)
B4 B3 B9 B12 -100.5(3)
C1 B3 B9 B8 -99.1(3)
Cl2 B3 B9 B8 114.4(3)
B2 B3 B9 B8 -37.6(3)
B4 B3 B9 B8 -138.5(3)
C1 B3 B9 B10 2.1(3)
Cl2 B3 B9 B10 -144.4(3)
B8 B3 B9 B10 101.2(3)
B2 B3 B9 B10 63.7(3)
B4 B3 B9 B10 -37.2(2)
C1 B4 B9 B3 -39.5(2)
Cl3 B4 B9 B3 106.7(3)
B10 B4 B9 B3 -138.2(3)
B5 B4 B9 B3 -100.8(3)
C1 B4 B9 Cl8 -149.3(2)
Cl3 B4 B9 Cl8 -3.1(4)
B10 B4 B9 Cl8 112.0(3)
B3 B4 B9 Cl8 -109.8(3)
B5 B4 B9 Cl8 149.4(2)
C1 B4 B9 B12 61.2(3)
Cl3 B4 B9 B12 -152.5(3)
B10 B4 B9 B12 -37.5(2)
B3 B4 B9 B12 100.7(3)
B5 B4 B9 B12 -0.1(3)
C1 B4 B9 B8 -2.4(3)
Cl3 B4 B9 B8 143.9(3)
B10 B4 B9 B8 -101.0(3)
B3 B4 B9 B8 37.2(2)
B5 B4 B9 B8 -63.6(3)
C1 B4 B9 B10 98.7(3)
Cl3 B4 B9 B10 -115.1(3)
B3 B4 B9 B10 138.2(3)
B5 B4 B9 B10 37.4(2)
Cl7 B8 B9 B3 -110.9(3)
B2 B8 B9 B3 37.3(2)
B7 B8 B9 B3 100.0(3)
B12 B8 B9 B3 137.5(3)
B3 B8 B9 B4 -37.4(2)
Cl7 B8 B9 B4 -148.3(3)
B2 B8 B9 B4 -0.1(3)
B7 B8 B9 B4 62.6(3)
B12 B8 B9 B4 100.1(3)
B3 B8 B9 Cl8 109.6(3)
Cl7 B8 B9 Cl8 -1.4(4)
B2 B8 B9 Cl8 146.9(2)
B7 B8 B9 Cl8 -150.4(2)
B12 B8 B9 Cl8 -113.0(3)
B3 B8 B9 B12 -137.5(3)
Cl7 B8 B9 B12 111.6(3)
B2 B8 B9 B12 -100.1(3)
B7 B8 B9 B12 -37.5(2)
B3 B8 B9 B10 -100.6(3)
Cl7 B8 B9 B10 148.4(2)
B2 B8 B9 B10 -63.3(3)
B7 B8 B9 B10 -0.6(3)
B12 B8 B9 B10 36.8(2)
C1 B5 B10 B4 -39.3(2)
B11 B5 B10 B4 -137.5(3)
Cl4 B5 B10 B4 109.2(3)
B6 B5 B10 B4 -100.3(3)
C1 B5 B10 B11 98.2(3)
Cl4 B5 B10 B11 -113.4(3)
B4 B5 B10 B11 137.5(3)
B6 B5 B10 B11 37.2(2)
C1 B5 B10 Cl9 -149.9(2)
B11 B5 B10 Cl9 111.9(3)
Cl4 B5 B10 Cl9 -1.5(5)
B4 B5 B10 Cl9 -110.6(3)
B6 B5 B10 Cl9 149.1(2)
C1 B5 B10 B12 61.1(3)
B11 B5 B10 B12 -37.1(2)
Cl4 B5 B10 B12 -150.5(3)
B4 B5 B10 B12 100.4(3)
B6 B5 B10 B12 0.1(3)
C1 B5 B10 B9 -2.1(3)
B11 B5 B10 B9 -100.3(3)
Cl4 B5 B10 B9 146.4(3)
B4 B5 B10 B9 37.2(2)
B6 B5 B10 B9 -63.1(3)
C1 B4 B10 B5 39.2(2)
B9 B4 B10 B5 138.1(3)
Cl3 B4 B10 B5 -107.1(3)
B3 B4 B10 B5 100.8(3)
C1 B4 B10 B11 1.4(3)
B9 B4 B10 B11 100.3(3)
Cl3 B4 B10 B11 -144.9(3)
B3 B4 B10 B11 63.0(3)
B5 B4 B10 B11 -37.8(3)
C1 B4 B10 Cl9 150.5(3)
B9 B4 B10 Cl9 -110.6(3)
Cl3 B4 B10 Cl9 4.1(5)
B3 B4 B10 Cl9 -147.9(3)
B5 B4 B10 Cl9 111.3(3)
C1 B4 B10 B12 -61.5(3)
B9 B4 B10 B12 37.4(2)
Cl3 B4 B10 B12 152.1(3)
B3 B4 B10 B12 0.1(4)
B5 B4 B10 B12 -100.7(3)
C1 B4 B10 B9 -98.9(3)
Cl3 B4 B10 B9 114.7(3)
B3 B4 B10 B9 -37.3(3)
B5 B4 B10 B9 -138.1(3)
B3 B9 B10 B5 0.0(3)
B4 B9 B10 B5 -37.6(2)
Cl8 B9 B10 B5 -147.4(3)
B12 B9 B10 B5 100.3(3)
B8 B9 B10 B5 63.4(3)
B3 B9 B10 B4 37.6(2)
Cl8 B9 B10 B4 -109.8(3)
B12 B9 B10 B4 137.9(3)
B8 B9 B10 B4 101.0(3)
B3 B9 B10 B11 -63.0(3)
B4 B9 B10 B11 -100.6(3)
Cl8 B9 B10 B11 149.6(3)
B12 B9 B10 B11 37.3(2)
B8 B9 B10 B11 0.3(3)
B3 B9 B10 Cl9 147.9(2)
B4 B9 B10 Cl9 110.3(3)
Cl8 B9 B10 Cl9 0.6(4)
B12 B9 B10 Cl9 -111.8(3)
B8 B9 B10 Cl9 -148.7(2)
B3 B9 B10 B12 -100.3(3)
B4 B9 B10 B12 -137.9(3)
Cl8 B9 B10 B12 112.3(3)
B8 B9 B10 B12 -36.9(2)
C1 B6 B11 B5 -39.2(3)
B7 B6 B11 B5 -138.3(3)
Cl5 B6 B11 B5 107.7(3)
B2 B6 B11 B5 -100.6(3)
C1 B6 B11 B12 62.1(3)
B7 B6 B11 B12 -37.0(2)
Cl5 B6 B11 B12 -151.1(3)
B2 B6 B11 B12 0.6(3)
B5 B6 B11 B12 101.3(3)
C1 B6 B11 Cl10 -150.9(2)
B7 B6 B11 Cl10 110.0(3)
Cl5 B6 B11 Cl10 -4.0(4)
B2 B6 B11 Cl10 147.6(2)
B5 B6 B11 Cl10 -111.7(3)
C1 B6 B11 B10 -1.8(3)
B7 B6 B11 B10 -100.9(3)
Cl5 B6 B11 B10 145.1(3)
B2 B6 B11 B10 -63.2(3)
B5 B6 B11 B10 37.4(3)
C1 B6 B11 B7 99.1(3)
Cl5 B6 B11 B7 -114.0(3)
B2 B6 B11 B7 37.6(2)
B5 B6 B11 B7 138.3(3)
C1 B5 B11 B6 39.1(2)
B10 B5 B11 B6 138.2(3)
Cl4 B5 B11 B6 -108.3(3)
B4 B5 B11 B6 100.2(3)
C1 B5 B11 B12 -61.5(3)
B10 B5 B11 B12 37.5(2)
Cl4 B5 B11 B12 151.1(3)
B4 B5 B11 B12 -0.4(3)
B6 B5 B11 B12 -100.6(3)
C1 B5 B11 Cl10 148.2(3)
B10 B5 B11 Cl10 -112.8(3)
Cl4 B5 B11 Cl10 0.8(5)
B4 B5 B11 Cl10 -150.7(2)
B6 B5 B11 Cl10 109.1(3)
C1 B5 B11 B10 -99.1(3)
Cl4 B5 B11 B10 113.5(3)
B4 B5 B11 B10 -37.9(2)
B6 B5 B11 B10 -138.2(3)
C1 B5 B11 B7 2.0(4)
B10 B5 B11 B7 101.1(3)
Cl4 B5 B11 B7 -145.3(3)
B4 B5 B11 B7 63.2(3)
B6 B5 B11 B7 -37.0(3)
B5 B10 B11 B6 -37.9(3)
B4 B10 B11 B6 0.2(4)
Cl9 B10 B11 B6 -148.4(3)
B12 B10 B11 B6 100.3(3)
B9 B10 B11 B6 63.0(3)
B4 B10 B11 B5 38.1(3)
Cl9 B10 B11 B5 -110.5(3)
B12 B10 B11 B5 138.2(3)
B9 B10 B11 B5 100.9(3)
B5 B10 B11 B12 -138.2(3)
B4 B10 B11 B12 -100.1(3)
Cl9 B10 B11 B12 111.3(3)
B9 B10 B11 B12 -37.3(2)
B5 B10 B11 Cl10 110.0(3)
B4 B10 B11 Cl10 148.1(3)
Cl9 B10 B11 Cl10 -0.5(5)
B12 B10 B11 Cl10 -111.8(3)
B9 B10 B11 Cl10 -149.1(3)
B5 B10 B11 B7 -100.8(3)
B4 B10 B11 B7 -62.7(3)
Cl9 B10 B11 B7 148.7(3)
B12 B10 B11 B7 37.4(2)
B9 B10 B11 B7 0.1(3)
Cl6 B7 B11 B6 109.3(3)
B2 B7 B11 B6 -38.1(3)
B12 B7 B11 B6 -138.6(3)
B8 B7 B11 B6 -101.5(3)
B6 B7 B11 B5 37.7(3)
Cl6 B7 B11 B5 147.0(3)
B2 B7 B11 B5 -0.4(4)
B12 B7 B11 B5 -100.9(3)
B8 B7 B11 B5 -63.8(3)
B6 B7 B11 B12 138.6(3)
Cl6 B7 B11 B12 -112.2(3)
B2 B7 B11 B12 100.5(3)
B8 B7 B11 B12 37.1(2)
B6 B7 B11 Cl10 -108.8(3)
Cl6 B7 B11 Cl10 0.5(4)
B2 B7 B11 Cl10 -146.8(3)
B12 B7 B11 Cl10 112.7(3)
B8 B7 B11 Cl10 149.7(3)
B6 B7 B11 B10 101.0(3)
Cl6 B7 B11 B10 -149.7(3)
B2 B7 B11 B10 63.0(3)
B12 B7 B11 B10 -37.5(2)
B8 B7 B11 B10 -0.5(3)
B6 B11 B12 Cl11 147.7(2)
B5 B11 B12 Cl11 -148.0(2)
Cl10 B11 B12 Cl11 1.9(4)
B10 B11 B12 Cl11 -110.7(3)
B7 B11 B12 Cl11 111.0(3)
B6 B11 B12 B7 36.7(2)
B5 B11 B12 B7 101.0(3)
Cl10 B11 B12 B7 -109.2(3)
B10 B11 B12 B7 138.3(3)
B6 B11 B12 B9 -63.9(3)
B5 B11 B12 B9 0.4(3)
Cl10 B11 B12 B9 150.2(2)
B10 B11 B12 B9 37.7(2)
B7 B11 B12 B9 -100.6(3)
B6 B11 B12 B10 -101.6(3)
B5 B11 B12 B10 -37.3(2)
Cl10 B11 B12 B10 112.6(3)
B7 B11 B12 B10 -138.3(3)
B6 B11 B12 B8 -0.4(3)
B5 B11 B12 B8 63.9(3)
Cl10 B11 B12 B8 -146.3(2)
B10 B11 B12 B8 101.2(3)
B7 B11 B12 B8 -37.1(2)
B6 B7 B12 B11 -36.8(2)
Cl6 B7 B12 B11 109.3(3)
B2 B7 B12 B11 -101.1(3)
B8 B7 B12 B11 -138.6(3)
B6 B7 B12 Cl11 -146.5(2)
Cl6 B7 B12 Cl11 -0.4(4)
B2 B7 B12 Cl11 149.3(2)
B8 B7 B12 Cl11 111.7(3)
B11 B7 B12 Cl11 -109.7(3)
B6 B7 B12 B9 64.3(3)
Cl6 B7 B12 B9 -149.7(3)
B2 B7 B12 B9 0.0(3)
B8 B7 B12 B9 -37.6(2)
B11 B7 B12 B9 101.1(3)
B6 B7 B12 B10 0.6(3)
Cl6 B7 B12 B10 146.6(3)
B2 B7 B12 B10 -63.7(3)
B8 B7 B12 B10 -101.3(3)
B11 B7 B12 B10 37.4(2)
B6 B7 B12 B8 101.8(3)
Cl6 B7 B12 B8 -112.1(3)
B2 B7 B12 B8 37.6(2)
B11 B7 B12 B8 138.6(3)
B3 B9 B12 B11 63.5(3)
B4 B9 B12 B11 -0.2(3)
Cl8 B9 B12 B11 -148.9(2)
B8 B9 B12 B11 101.4(3)
B10 B9 B12 B11 -37.5(2)
B3 B9 B12 Cl11 -149.0(3)
B4 B9 B12 Cl11 147.3(2)
Cl8 B9 B12 Cl11 -1.4(4)
B8 B9 B12 Cl11 -111.2(3)
B10 B9 B12 Cl11 110.0(3)
B3 B9 B12 B7 -0.2(3)
B4 B9 B12 B7 -64.0(3)
Cl8 B9 B12 B7 147.3(3)
B8 B9 B12 B7 37.6(2)
B10 B9 B12 B7 -101.3(3)
B3 B9 B12 B10 101.1(3)
B4 B9 B12 B10 37.4(2)
Cl8 B9 B12 B10 -111.4(3)
B8 B9 B12 B10 138.9(3)
B3 B9 B12 B8 -37.8(2)
B4 B9 B12 B8 -101.5(3)
Cl8 B9 B12 B8 109.7(3)
B10 B9 B12 B8 -138.9(3)
B5 B10 B12 B11 37.1(2)
B4 B10 B12 B11 100.8(3)
Cl9 B10 B12 B11 -111.6(3)
B9 B10 B12 B11 138.0(3)
B5 B10 B12 Cl11 146.7(3)
B4 B10 B12 Cl11 -149.6(3)
B11 B10 B12 Cl11 109.6(3)
Cl9 B10 B12 Cl11 -2.1(4)
B9 B10 B12 Cl11 -112.4(3)
B5 B10 B12 B7 -0.4(3)
B4 B10 B12 B7 63.3(3)
B11 B10 B12 B7 -37.5(2)
Cl9 B10 B12 B7 -149.2(3)
B9 B10 B12 B7 100.5(3)
B5 B10 B12 B9 -100.9(3)
B4 B10 B12 B9 -37.2(3)
B11 B10 B12 B9 -138.0(3)
Cl9 B10 B12 B9 110.3(3)
B5 B10 B12 B8 -64.0(3)
B4 B10 B12 B8 -0.3(3)
B11 B10 B12 B8 -101.1(3)
Cl9 B10 B12 B8 147.2(3)
B9 B10 B12 B8 36.9(2)
B3 B8 B12 B11 -63.2(3)
Cl7 B8 B12 B11 148.1(2)
B2 B8 B12 B11 0.1(3)
B9 B8 B12 B11 -100.6(3)
B7 B8 B12 B11 37.3(2)
B3 B8 B12 Cl11 149.4(2)
Cl7 B8 B12 Cl11 0.6(4)
B2 B8 B12 Cl11 -147.4(2)
B9 B8 B12 Cl11 111.9(3)
B7 B8 B12 Cl11 -110.2(3)
B3 B8 B12 B7 -100.4(3)
Cl7 B8 B12 B7 110.8(3)
B2 B8 B12 B7 -37.2(2)
B9 B8 B12 B7 -137.9(3)
B3 B8 B12 B9 37.5(2)
Cl7 B8 B12 B9 -111.3(3)
B2 B8 B12 B9 100.7(3)
B7 B8 B12 B9 137.9(3)
B3 B8 B12 B10 0.5(3)
Cl7 B8 B12 B10 -148.3(2)
B2 B8 B12 B10 63.7(3)
B9 B8 B12 B10 -37.0(3)
B7 B8 B12 B10 100.9(3)
C8A O1A C2A C3A -60.5(3)
Si1B O1A C2A C3A 137.0(2)
C8A O1A C2A C10A 61.8(4)
Si1B O1A C2A C10A -100.7(3)
C10A C2A C3A C4A -57.0(4)
O1A C2A C3A C4A 61.5(3)
C2A C3A C4A C9A -60.9(4)
C2A C3A C4A C3C 178.1(3)
C2A C3A C4A C5A 55.7(4)
C3A C4A C5A C6A -58.5(4)
C9A C4A C5A C6A 54.9(4)
C3C C4A C5A C6A 179.8(3)
C4A C5A C6A C10A 61.3(4)
C4A C5A C6A C7A -57.9(4)
C5A C6A C7A C8A 58.8(4)
C10A C6A C7A C8A -62.1(4)
C6A C7A C8A C9A -58.8(4)
C6A C7A C8A O1A 59.8(4)
C2A O1A C8A C9A 61.3(3)
Si1B O1A C8A C9A -135.1(2)
C2A O1A C8A C7A -60.4(4)
Si1B O1A C8A C7A 103.2(3)
C7A C8A C9A C4A 57.0(4)
O1A C8A C9A C4A -61.9(3)
C3A C4A C9A C8A 60.7(4)
C3C C4A C9A C8A -178.8(3)
C5A C4A C9A C8A -53.7(4)
C3A C2A C10A C6A 55.5(4)
O1A C2A C10A C6A -62.9(4)
C5A C6A C10A C2A -57.2(4)
C7A C6A C10A C2A 63.6(4)
C2A O1A Si1B C1B -135.2(3)
C8A O1A Si1B C1B 63.8(3)
C2A O1A Si1B C5B -16.5(3)
C8A O1A Si1B C5B -177.5(3)
C2A O1A Si1B C3B 102.4(3)
C8A O1A Si1B C3B -58.6(3)
O1A Si1B C1B C2B 64.2(3)
C5B Si1B C1B C2B -47.5(3)
C3B Si1B C1B C2B -178.0(3)
O1A Si1B C3B C4B 80.4(3)
C1B Si1B C3B C4B -35.4(4)
C5B Si1B C3B C4B -166.5(3)
O1A Si1B C5B C6B -171.7(2)
C1B Si1B C5B C6B -59.4(3)
C3B Si1B C5B C6B 72.5(3)
C6C C1C C2C C3C 0.2(5)
Cl1C C1C C2C C3C -179.1(3)
C6C C1C C2C Cl2C -179.7(3)
Cl1C C1C C2C Cl2C 0.9(4)
C1C C2C C3C C4C 0.0(5)
Cl2C C2C C3C C4C 179.9(3)
C1C C2C C3C C4A 179.5(3)
Cl2C C2C C3C C4A -0.5(5)
C3A C4A C3C C4C -0.2(4)
C9A C4A C3C C4C -117.2(3)
C5A C4A C3C C4C 118.9(3)
C3A C4A C3C C2C -179.7(3)
C9A C4A C3C C2C 63.2(4)
C5A C4A C3C C2C -60.7(4)
C2C C3C C4C C5C 0.0(5)
C4A C3C C4C C5C -179.6(3)
C3C C4C C5C C6C -0.2(6)
C4C C5C C6C C1C 0.4(6)
C2C C1C C6C C5C -0.4(5)
Cl1C C1C C6C C5C 179.0(3)
C6S C1S C2S C3S 2.0(12)
Cl1S C1S C2S C3S 179.5(7)
C6S C1S C2S Cl2S -178.2(7)
Cl1S C1S C2S Cl2S -0.7(9)
C1S C2S C3S C4S -0.7(12)
Cl2S C2S C3S C4S 179.4(6)
C2S C3S C4S C5S -0.2(12)
C3S C4S C5S C6S -0.1(11)
C2S C1S C6S C5S -2.3(12)
Cl1S C1S C6S C5S -179.8(6)
C4S C5S C6S C1S 1.3(12)
